data_7108393
loop_
_publ_author_name
'Ana M. Garcia-Deibe'
'Cristina Portela-Garcia'
'Matilde Fondo'
'Antonio J. Mota'
'Jesus Sanmartin-Matalobos'

_publ_section_title
;
 Encapsulation of atmospheric CO2 by a self-assembled decanuclear cadmium
 complex via unfamiliar perchlorato and carbonato bridges
;
_journal_name_full Chem.Commun.
_journal_page_first 9915
_journal_paper_doi 10.1039/c2cc35171d
_journal_volume 48
_journal_year 2012
_chemical_formula_moiety 'C10 H9 N3 O, C H4 O'
_chemical_formula_sum 'C11 H13 N3 O2'
_chemical_formula_weight 219.24
_chemical_name_systematic
;
?
;
_space_group_IT_number 14
_symmetry_cell_setting monoclinic
_symmetry_space_group_name_Hall '-P 2ybc'
_symmetry_space_group_name_H-M 'P 1 21/c 1'
_atom_sites_solution_hydrogens geom
_atom_sites_solution_primary direct
_atom_sites_solution_secondary difmap
_audit_creation_method SHELXL-97
_cell_angle_alpha 90.00
_cell_angle_beta 96.183(3)
_cell_angle_gamma 90.00
_cell_formula_units_Z 4
_cell_length_a 7.0400(4)
_cell_length_b 11.0757(8)
_cell_length_c 14.6098(10)
_cell_measurement_reflns_used 1960
_cell_measurement_temperature 100(2)
_cell_measurement_theta_max 24.05
_cell_measurement_theta_min 2.31
_cell_volume 1132.54(13)
_computing_cell_refinement 'BRUKER APEX2'
_computing_data_collection 'BRUKER APEX2'
_computing_data_reduction 'SIR-2004 (Burla, 2004)'
_computing_molecular_graphics 'Ortep3 for Windows (Farrugia, 1997)'
_computing_publication_material 'WinGX (Farrugia, 1999)'
_computing_structure_refinement 'SHELXL-97 (Sheldrick, 1997)'
_computing_structure_solution 'SHELXS-97 (Sheldrick, 1990)'
_diffrn_ambient_temperature 100(2)
_diffrn_measured_fraction_theta_full 0.996
_diffrn_measured_fraction_theta_max 0.996
_diffrn_measurement_device_type 'Bruker X8 KappaAPEXII'
_diffrn_measurement_method 'omega and phi scans'
_diffrn_radiation_monochromator graphite
_diffrn_radiation_source 'fine-focus sealed tube'
_diffrn_radiation_type MoK\a
_diffrn_radiation_wavelength 0.71073
_diffrn_reflns_av_R_equivalents 0.0537
_diffrn_reflns_av_sigmaI/netI 0.0577
_diffrn_reflns_limit_h_max 8
_diffrn_reflns_limit_h_min -8
_diffrn_reflns_limit_k_max 13
_diffrn_reflns_limit_k_min 0
_diffrn_reflns_limit_l_max 18
_diffrn_reflns_limit_l_min 0
_diffrn_reflns_number 16340
_diffrn_reflns_theta_full 26.47
_diffrn_reflns_theta_max 26.47
_diffrn_reflns_theta_min 2.31
_exptl_absorpt_coefficient_mu 0.091
_exptl_absorpt_correction_T_max 0.9850
_exptl_absorpt_correction_T_min 0.9305
_exptl_absorpt_correction_type multi-scan
_exptl_absorpt_process_details 'SADABS-2008/1 (Bruker, 2008)'
_exptl_crystal_colour orange
_exptl_crystal_density_diffrn 1.286
_exptl_crystal_density_method 'not measured'
_exptl_crystal_description plate
_exptl_crystal_F_000 464
_exptl_crystal_size_max 0.32
_exptl_crystal_size_mid 0.14
_exptl_crystal_size_min 0.01
_refine_diff_density_max 0.210
_refine_diff_density_min -0.249
_refine_diff_density_rms 0.053
_refine_ls_extinction_method none
_refine_ls_goodness_of_fit_ref 1.050
_refine_ls_hydrogen_treatment mixed
_refine_ls_matrix_type full
_refine_ls_number_parameters 159
_refine_ls_number_reflns 2328
_refine_ls_number_restraints 0
_refine_ls_restrained_S_all 1.050
_refine_ls_R_factor_all 0.0947
_refine_ls_R_factor_gt 0.0447
_refine_ls_shift/su_max 0.000
_refine_ls_shift/su_mean 0.000
_refine_ls_structure_factor_coef Fsqd
_refine_ls_weighting_details 'calc w=1/[\s^2^(Fo^2^)+(0.0344P)^2^+0.4151P] where P=(Fo^2^+2Fc^2^)/3'
_refine_ls_weighting_scheme calc
_refine_ls_wR_factor_gt 0.0837
_refine_ls_wR_factor_ref 0.1008
_reflns_number_gt 1483
_reflns_number_total 2328
_reflns_threshold_expression >2\s(I)
_cod_data_source_file c2cc35171d.txt
_cod_data_source_block H2L
_cod_original_sg_symbol_H-M 'P 21/c'
_cod_database_code 7108393

loop_
_symmetry_equiv_pos_as_xyz
'x, y, z'
'-x, y+1/2, -z+1/2'
'-x, -y, -z'
'x, -y-1/2, z-1/2'

loop_
_atom_site_label
_atom_site_type_symbol
_atom_site_fract_x
_atom_site_fract_y
_atom_site_fract_z
_atom_site_U_iso_or_equiv
_atom_site_adp_type
_atom_site_occupancy
_atom_site_symmetry_multiplicity
_atom_site_calc_flag
_atom_site_refinement_flags
O101 O -0.27095(18) 0.40757(14) 0.35894(10) 0.0229(4) Uani 1 1 d .
C100 C -0.1346(3) 0.47892(18) 0.32681(13) 0.0180(4) Uani 1 1 d .
C101 C -0.1871(3) 0.55546(19) 0.25337(13) 0.0233(5) Uani 1 1 d .
H101 H -0.3153 0.5563 0.2254 0.028 Uiso 1 1 calc R
C102 C -0.0526(3) 0.63044(19) 0.22090(14) 0.0254(5) Uani 1 1 d .
H102 H -0.0887 0.6823 0.1702 0.030 Uiso 1 1 calc R
C103 C 0.1355(3) 0.63069(19) 0.26183(13) 0.0238(5) Uani 1 1 d .
H103 H 0.2265 0.6841 0.2402 0.029 Uiso 1 1 calc R
C104 C 0.1892(3) 0.55318(18) 0.33372(13) 0.0193(5) Uani 1 1 d .
H104 H 0.3179 0.5527 0.3610 0.023 Uiso 1 1 calc R
C105 C 0.0563(3) 0.47530(18) 0.36688(12) 0.0158(4) Uani 1 1 d .
C106 C 0.2577(3) 0.36808(18) 0.47762(13) 0.0178(5) Uani 1 1 d .
H106 H 0.3666 0.4058 0.4571 0.021 Uiso 1 1 calc R
N101 N 0.0908(2) 0.39222(15) 0.43939(10) 0.0157(4) Uani 1 1 d .
C107 C 0.2788(2) 0.28309(18) 0.55222(13) 0.0156(4) Uani 1 1 d .
N103 N 0.1292(2) 0.22530(15) 0.58355(11) 0.0160(4) Uani 1 1 d .
C109 C 0.1989(3) 0.15420(18) 0.65471(13) 0.0199(5) Uani 1 1 d .
H109 H 0.1275 0.1030 0.6904 0.024 Uiso 1 1 calc R
C108 C 0.3919(3) 0.17061(19) 0.66491(14) 0.0215(5) Uani 1 1 d .
H108 H 0.4786 0.1318 0.7099 0.026 Uiso 1 1 calc R
N102 N 0.4424(2) 0.25114(16) 0.60078(11) 0.0210(4) Uani 1 1 d .
H1H H -0.228(3) 0.365(2) 0.4033(17) 0.047(8) Uiso 1 1 d .
H3A H 0.001(3) 0.237(2) 0.5587(15) 0.041(7) Uiso 1 1 d .
O1S O -0.24964(19) 0.22932(13) 0.50526(10) 0.0218(4) Uani 1 1 d .
C1S C -0.2867(3) 0.1111(2) 0.46954(16) 0.0359(6) Uani 1 1 d .
H1S1 H -0.1808 0.0853 0.4358 0.054 Uiso 1 1 calc R
H1S2 H -0.4055 0.1115 0.4278 0.054 Uiso 1 1 calc R
H1S3 H -0.2995 0.0550 0.5204 0.054 Uiso 1 1 calc R
H1S H -0.337(4) 0.248(3) 0.5414(19) 0.071(10) Uiso 1 1 d .

loop_
_atom_site_aniso_label
_atom_site_aniso_U_11
_atom_site_aniso_U_22
_atom_site_aniso_U_33
_atom_site_aniso_U_23
_atom_site_aniso_U_13
_atom_site_aniso_U_12
O101 0.0181(7) 0.0243(9) 0.0253(9) 0.0040(7) -0.0016(6) -0.0031(6)
C100 0.0211(10) 0.0155(11) 0.0175(10) -0.0029(9) 0.0024(8) -0.0011(8)
C101 0.0265(11) 0.0208(12) 0.0210(11) -0.0014(10) -0.0057(9) 0.0024(9)
C102 0.0414(13) 0.0168(12) 0.0177(11) 0.0015(10) 0.0023(9) 0.0048(10)
C103 0.0349(12) 0.0166(12) 0.0209(12) -0.0011(10) 0.0083(9) -0.0032(9)
C104 0.0240(10) 0.0167(11) 0.0180(11) -0.0033(9) 0.0057(8) -0.0017(9)
C105 0.0196(10) 0.0154(11) 0.0125(10) -0.0025(9) 0.0022(7) -0.0004(8)
C106 0.0154(10) 0.0206(11) 0.0182(11) -0.0023(9) 0.0054(8) -0.0024(8)
N101 0.0167(8) 0.0167(9) 0.0138(9) -0.0022(7) 0.0028(6) -0.0003(7)
C107 0.0132(9) 0.0172(11) 0.0167(10) -0.0025(9) 0.0029(7) -0.0012(8)
N103 0.0136(8) 0.0174(9) 0.0173(9) 0.0013(7) 0.0029(6) -0.0003(7)
C109 0.0234(11) 0.0180(12) 0.0191(11) 0.0035(9) 0.0059(8) 0.0021(9)
C108 0.0219(11) 0.0221(12) 0.0201(11) 0.0025(10) 0.0009(8) 0.0045(9)
N102 0.0149(8) 0.0268(10) 0.0215(9) 0.0015(8) 0.0021(7) 0.0015(7)
O1S 0.0168(7) 0.0238(9) 0.0255(8) -0.0021(7) 0.0058(6) -0.0047(6)
C1S 0.0401(14) 0.0343(15) 0.0352(14) -0.0119(12) 0.0120(11) -0.0123(11)

loop_
_atom_type_symbol
_atom_type_description
_atom_type_scat_dispersion_real
_atom_type_scat_dispersion_imag
_atom_type_scat_source
C C 0.0033 0.0016 'International Tables Vol C Tables 4.2.6.8 and 6.1.1.4'
H H 0.0000 0.0000 'International Tables Vol C Tables 4.2.6.8 and 6.1.1.4'
N N 0.0061 0.0033 'International Tables Vol C Tables 4.2.6.8 and 6.1.1.4'
O O 0.0106 0.0060 'International Tables Vol C Tables 4.2.6.8 and 6.1.1.4'

loop_
_geom_angle_atom_site_label_1
_geom_angle_atom_site_label_2
_geom_angle_atom_site_label_3
_geom_angle
C100 O101 H1H 112.5(17)
O101 C100 C101 118.77(17)
O101 C100 C105 121.06(17)
C101 C100 C105 120.17(18)
C102 C101 C100 119.88(19)
C102 C101 H101 120.1
C100 C101 H101 120.1
C101 C102 C103 120.58(19)
C101 C102 H102 119.7
C103 C102 H102 119.7
C104 C103 C102 119.72(19)
C104 C103 H103 120.1
C102 C103 H103 120.1
C103 C104 C105 120.69(18)
C103 C104 H104 119.7
C105 C104 H104 119.7
C104 C105 N101 126.73(17)
C104 C105 C100 118.90(18)
N101 C105 C100 114.36(16)
N101 C106 C107 119.07(17)
N101 C106 H106 120.5
C107 C106 H106 120.5
C106 N101 C105 123.03(16)
N102 C107 N103 110.71(17)
N102 C107 C106 126.19(16)
N103 C107 C106 123.10(16)
C109 N103 C107 107.69(15)
C109 N103 H3A 128.7(14)
C107 N103 H3A 123.6(14)
N103 C109 C108 106.33(17)
N103 C109 H109 126.8
C108 C109 H109 126.8
C109 C108 N102 109.99(17)
C109 C108 H108 125.0
N102 C108 H108 125.0
C107 N102 C108 105.29(15)
C1S O1S H1S 109(2)
O1S C1S H1S1 109.5
O1S C1S H1S2 109.5
H1S1 C1S H1S2 109.5
O1S C1S H1S3 109.5
H1S1 C1S H1S3 109.5
H1S2 C1S H1S3 109.5

loop_
_geom_bond_atom_site_label_1
_geom_bond_atom_site_label_2
_geom_bond_distance
O101 C100 1.365(2)
O101 H1H 0.83(3)
C100 C101 1.386(3)
C100 C105 1.407(3)
C101 C102 1.381(3)
C101 H101 0.9500
C102 C103 1.393(3)
C102 H102 0.9500
C103 C104 1.377(3)
C103 H103 0.9500
C104 C105 1.397(3)
C104 H104 0.9500
C105 N101 1.405(2)
C106 N101 1.273(2)
C106 C107 1.436(3)
C106 H106 0.9500
C107 N102 1.334(2)
C107 N103 1.354(2)
N103 C109 1.354(2)
N103 H3A 0.95(2)
C109 C108 1.363(3)
C109 H109 0.9500
C108 N102 1.368(3)
C108 H108 0.9500
O1S C1S 1.424(3)
O1S H1S 0.88(3)
C1S H1S1 0.9800
C1S H1S2 0.9800
C1S H1S3 0.9800

loop_
_geom_hbond_atom_site_label_D
_geom_hbond_atom_site_label_H
_geom_hbond_atom_site_label_A
_geom_hbond_distance_DH
_geom_hbond_distance_HA
_geom_hbond_distance_DA
_geom_hbond_angle_DHA
_geom_hbond_site_symmetry_A
N103 H3A O1S 0.95(2) 1.85(2) 2.787(2) 169(2) .
O101 H1H O1S 0.83(3) 2.14(3) 2.902(2) 153(2) .
O101 H1H N101 0.83(3) 2.27(2) 2.693(2) 112(2) .
O1S H1S N102 0.88(3) 1.86(3) 2.712(2) 164(3) 1_455

loop_
_geom_torsion_atom_site_label_1
_geom_torsion_atom_site_label_2
_geom_torsion_atom_site_label_3
_geom_torsion_atom_site_label_4
_geom_torsion
O101 C100 C101 C102 178.59(18)
C105 C100 C101 C102 -1.6(3)
C100 C101 C102 C103 -0.5(3)
C101 C102 C103 C104 1.7(3)
C102 C103 C104 C105 -0.8(3)
C103 C104 C105 N101 -179.87(18)
C103 C104 C105 C100 -1.2(3)
O101 C100 C105 C104 -177.72(17)
C101 C100 C105 C104 2.4(3)
O101 C100 C105 N101 1.1(3)
C101 C100 C105 N101 -178.77(17)
C107 C106 N101 C105 179.11(17)
C104 C105 N101 C106 -8.4(3)
C100 C105 N101 C106 172.86(18)
N101 C106 C107 N102 -177.93(19)
N101 C106 C107 N103 1.0(3)
N102 C107 N103 C109 0.2(2)
C106 C107 N103 C109 -178.88(18)
C107 N103 C109 C108 -0.1(2)
N103 C109 C108 N102 0.0(2)
N103 C107 N102 C108 -0.2(2)
C106 C107 N102 C108 178.85(19)
C109 C108 N102 C107 0.1(2)
